data_4511272
loop_
_publ_author_name
'Dur\'a, Gema'
'Carri\'on, M. Carmen'
'Jal\'on, F\'elix A.'
'Rodr\'iguez, Ana M.'
'Manzano, Blanca R.'

_publ_section_title
;
 Metal Supramolecular Frameworks with Silver and Ditopic
 Bis(pyrazolyl)methane Ligands: Effect of the Anions and Ligand
 Substitution
;
_journal_issue 7
_journal_name_full 'Crystal Growth &amp; Design'
_journal_page_first 3510
_journal_paper_doi 10.1021/cg5004484
_journal_volume 14
_journal_year 2014
_chemical_absolute_configuration ad
_chemical_formula_moiety 'C32 H38 Ag2 N10, 2(Cl O4), 0.25(C4 H8 O)'
_chemical_formula_sum 'C33 H40 Ag2 Cl2 N10 O8.25'
_chemical_formula_weight 995.39
_chemical_name_systematic
;
 ?
;
_space_group_crystal_system orthorhombic
_space_group_IT_number 19
_space_group_name_Hall 'P 2ac 2ab'
_space_group_name_H-M_alt 'P 21 21 21'
_symmetry_space_group_name_Hall 'P 2ac 2ab'
_symmetry_space_group_name_H-M 'P 21 21 21'
_atom_sites_solution_hydrogens geom
_audit_creation_method SHELXL-97
_cell_angle_alpha 90
_cell_angle_beta 90
_cell_angle_gamma 90
_cell_formula_units_Z 4
_cell_length_a 14.1019(8)
_cell_length_b 14.7080(7)
_cell_length_c 23.1792(10)
_cell_measurement_reflns_used 1800
_cell_measurement_temperature 230(2)
_cell_measurement_theta_max 17.791
_cell_measurement_theta_min 2.185
_cell_volume 4807.6(4)
_diffrn_ambient_temperature 230(2)
_diffrn_measured_fraction_theta_full 0.998
_diffrn_measured_fraction_theta_max 0.992
_diffrn_measurement_device_type 'CCD area detector'
_diffrn_measurement_method 'omega and phi scans'
_diffrn_radiation_type MoK\a
_diffrn_radiation_wavelength 0.71073
_diffrn_reflns_av_R_equivalents 0.0782
_diffrn_reflns_av_unetI/netI 0.1449
_diffrn_reflns_Laue_measured_fraction_full 0.998
_diffrn_reflns_Laue_measured_fraction_max 0.992
_diffrn_reflns_limit_h_max 20
_diffrn_reflns_limit_h_min -17
_diffrn_reflns_limit_k_max 21
_diffrn_reflns_limit_k_min -20
_diffrn_reflns_limit_l_max 14
_diffrn_reflns_limit_l_min -33
_diffrn_reflns_number 33347
_diffrn_reflns_point_group_measured_fraction_full 0.998
_diffrn_reflns_point_group_measured_fraction_max 0.992
_diffrn_reflns_theta_full 25.242
_diffrn_reflns_theta_max 30.672
_diffrn_reflns_theta_min 2.001
_exptl_absorpt_coefficient_mu 0.977
_exptl_absorpt_correction_T_max 0.7461
_exptl_absorpt_correction_T_min 0.673
_exptl_absorpt_correction_type multi-scan
_exptl_absorpt_process_details SADABS
_exptl_crystal_colour colourless
_exptl_crystal_density_diffrn 1.375
_exptl_crystal_description block
_exptl_crystal_F_000 2008
_exptl_crystal_size_max 0.150
_exptl_crystal_size_mid 0.100
_exptl_crystal_size_min 0.040
_refine_diff_density_max 0.667
_refine_diff_density_min -0.402
_refine_diff_density_rms 0.100
_refine_ls_abs_structure_details
;
 Flack x determined using 1642 quotients [(I+)-(I-)]/[(I+)+(I-)]
 (Parsons and Flack (2004), Acta Cryst. A60, s61).
;
_refine_ls_abs_structure_Flack 0.00(3)
_refine_ls_extinction_method none
_refine_ls_goodness_of_fit_ref 0.791
_refine_ls_hydrogen_treatment constr
_refine_ls_matrix_type full
_refine_ls_number_parameters 488
_refine_ls_number_reflns 14785
_refine_ls_number_restraints 52
_refine_ls_restrained_S_all 0.804
_refine_ls_R_factor_all 0.1675
_refine_ls_R_factor_gt 0.0636
_refine_ls_shift/su_max 0.006
_refine_ls_shift/su_mean 0.000
_refine_ls_structure_factor_coef Fsqd
_refine_ls_weighting_details 'w=1/[\s^2^(Fo^2^)+(0.0857P)^2^] where P=(Fo^2^+2Fc^2^)/3'
_refine_ls_weighting_scheme calc
_refine_ls_wR_factor_gt 0.1483
_refine_ls_wR_factor_ref 0.1822
_reflns_Friedel_coverage 0.829
_reflns_Friedel_fraction_full 0.999
_reflns_Friedel_fraction_max 0.991
_reflns_number_gt 5233
_reflns_number_total 14785
_reflns_threshold_expression 'I > 2\s(I)'
_cod_data_source_file cg5004484_si_002.cif
_cod_data_source_block 9
_cod_depositor_comments 'Adding full bibliography for 4511266--4511274.cif.'
_cod_database_code 4511272
_shelx_space_group_comment
;
The symmetry employed for this shelxl refinement is uniquely defined
by the following loop, which should always be used as a source of
symmetry information in preference to the above space-group names.
They are only intended as comments.
;
_shelx_estimated_absorpt_t_min 0.867
_shelx_estimated_absorpt_t_max 0.962

loop_
_space_group_symop_operation_xyz
'x, y, z'
'-x+1/2, -y, z+1/2'
'x+1/2, -y+1/2, -z'
'-x, y+1/2, -z+1/2'

loop_
_atom_site_label
_atom_site_type_symbol
_atom_site_fract_x
_atom_site_fract_y
_atom_site_fract_z
_atom_site_U_iso_or_equiv
_atom_site_adp_type
_atom_site_occupancy
_atom_site_site_symmetry_order
_atom_site_calc_flag
_atom_site_refinement_flags_posn
_atom_site_refinement_flags_adp
_atom_site_refinement_flags_occupancy
Ag1 Ag 0.50327(6) 0.55903(6) 0.01676(3) 0.0635(2) Uani 1 1 d . . .
Ag2 Ag 0.76845(7) 0.22993(7) 0.15639(4) 0.0761(3) Uani 1 1 d . . .
N1 N 0.5610(6) 0.6426(6) 0.1021(4) 0.062(2) Uani 1 1 d . . .
N2 N 0.5015(6) 0.6371(5) 0.1496(3) 0.0568(19) Uani 1 1 d . . .
N3 N 0.3787(5) 0.5255(6) 0.0724(3) 0.056(2) Uani 1 1 d . . .
N4 N 0.3745(5) 0.5323(6) 0.1306(3) 0.053(2) Uani 1 1 d . . .
N5 N 0.6655(6) 0.3357(6) 0.1591(3) 0.055(2) Uani 1 1 d . . .
N6 N 0.6317(5) 0.5356(6) -0.0382(3) 0.053(2) Uani 1 1 d . . .
N7 N 0.6445(5) 0.5677(6) -0.0921(3) 0.0496(19) Uani 1 1 d . . .
N8 N 0.4720(6) 0.6762(6) -0.0524(3) 0.064(2) Uani 1 1 d . . .
N9 N 0.5233(7) 0.6801(6) -0.1031(3) 0.061(2) Uani 1 1 d . . .
N10 N 0.3675(6) 0.3805(6) -0.1542(4) 0.066(2) Uani 1 1 d . . .
C1 C 0.4929(9) 0.7172(7) 0.1752(4) 0.067(3) Uani 1 1 d . . .
C2 C 0.5456(9) 0.7778(9) 0.1458(5) 0.084(4) Uani 1 1 d . . .
H2 H 0.5525 0.8394 0.1538 0.101 Uiso 1 1 calc R U .
C3 C 0.5874(8) 0.7302(9) 0.1015(5) 0.075(3) Uani 1 1 d . . .
C4 C 0.4368(10) 0.7346(10) 0.2270(5) 0.099(5) Uani 1 1 d . . .
H4A H 0.4061 0.6795 0.2389 0.149 Uiso 1 1 calc R U .
H4B H 0.3898 0.7800 0.2187 0.149 Uiso 1 1 calc R U .
H4C H 0.4776 0.7558 0.2573 0.149 Uiso 1 1 calc R U .
C5 C 0.6583(11) 0.7573(10) 0.0534(7) 0.118(5) Uani 1 1 d . . .
H5A H 0.6713 0.7055 0.0296 0.177 Uiso 1 1 calc R U .
H5B H 0.7162 0.7785 0.0706 0.177 Uiso 1 1 calc R U .
H5C H 0.6313 0.8049 0.0303 0.177 Uiso 1 1 calc R U .
C6 C 0.2844(7) 0.5161(8) 0.1512(5) 0.065(3) Uani 1 1 d . . .
C7 C 0.2340(8) 0.4989(10) 0.1049(5) 0.084(4) Uani 1 1 d . . .
H7 H 0.1699 0.4842 0.1043 0.101 Uiso 1 1 calc R U .
C8 C 0.2933(8) 0.5064(9) 0.0561(5) 0.070(3) Uani 1 1 d . . .
C9 C 0.2606(8) 0.5160(9) 0.2127(4) 0.074(3) Uani 1 1 d . . .
H9A H 0.3158 0.5314 0.2348 0.112 Uiso 1 1 calc R U .
H9B H 0.2387 0.4567 0.2237 0.112 Uiso 1 1 calc R U .
H9C H 0.2116 0.5599 0.2199 0.112 Uiso 1 1 calc R U .
C10 C 0.2684(8) 0.4945(11) -0.0078(5) 0.089(4) Uani 1 1 d . . .
H10A H 0.3241 0.5037 -0.0308 0.133 Uiso 1 1 calc R U .
H10B H 0.2208 0.5381 -0.0185 0.133 Uiso 1 1 calc R U .
H10C H 0.2445 0.4341 -0.0141 0.133 Uiso 1 1 calc R U .
C11 C 0.4597(6) 0.5494(7) 0.1643(3) 0.048(2) Uani 1 1 d . . .
H11 H 0.4401 0.5531 0.2048 0.058 Uiso 1 1 calc R U .
C12 C 0.5311(6) 0.4763(6) 0.1605(4) 0.047(2) Uani 1 1 d . . .
C13 C 0.5097(9) 0.3902(7) 0.1372(4) 0.061(3) Uani 1 1 d . . .
H13 H 0.4503 0.3775 0.1218 0.073 Uiso 1 1 calc R U .
C14 C 0.5806(7) 0.3255(8) 0.1383(5) 0.062(3) Uani 1 1 d . . .
H14 H 0.5662 0.2690 0.1225 0.075 Uiso 1 1 calc R U .
C15 C 0.6864(7) 0.4164(8) 0.1808(4) 0.058(3) Uani 1 1 d . . .
H15 H 0.7475 0.4271 0.1943 0.070 Uiso 1 1 calc R U .
C16 C 0.6201(6) 0.4851(8) 0.1839(4) 0.055(3) Uani 1 1 d . . .
H16 H 0.6361 0.5391 0.2024 0.066 Uiso 1 1 calc R U .
C17 C 0.7353(7) 0.5555(8) -0.1113(4) 0.058(2) Uani 1 1 d . . .
C18 C 0.7833(7) 0.5154(9) -0.0670(5) 0.071(3) Uani 1 1 d . . .
H18 H 0.8467 0.4982 -0.0659 0.086 Uiso 1 1 calc R U .
C19 C 0.7128(7) 0.5060(8) -0.0220(5) 0.066(3) Uani 1 1 d . . .
C20 C 0.7299(9) 0.4684(11) 0.0398(5) 0.099(5) Uani 1 1 d . . .
H20A H 0.6717 0.4702 0.0612 0.149 Uiso 1 1 calc R U .
H20B H 0.7767 0.5051 0.0589 0.149 Uiso 1 1 calc R U .
H20C H 0.7521 0.4068 0.0375 0.149 Uiso 1 1 calc R U .
C21 C 0.7685(8) 0.5825(10) -0.1689(4) 0.088(4) Uani 1 1 d . . .
H21A H 0.7167 0.6082 -0.1903 0.132 Uiso 1 1 calc R U .
H21B H 0.7923 0.5301 -0.1889 0.132 Uiso 1 1 calc R U .
H21C H 0.8181 0.6268 -0.1651 0.132 Uiso 1 1 calc R U .
C22 C 0.5265(8) 0.7642(9) -0.1235(5) 0.075(3) Uani 1 1 d . . .
C23 C 0.4798(12) 0.8198(10) -0.0850(6) 0.101(5) Uani 1 1 d . . .
H23 H 0.4730 0.8827 -0.0868 0.121 Uiso 1 1 calc R U .
C24 C 0.4451(9) 0.7612(10) -0.0426(6) 0.084(4) Uani 1 1 d . . .
C25 C 0.5765(11) 0.7867(10) -0.1775(6) 0.117(5) Uani 1 1 d . . .
H25A H 0.6016 0.7321 -0.1943 0.175 Uiso 1 1 calc R U .
H25B H 0.6274 0.8281 -0.1693 0.175 Uiso 1 1 calc R U .
H25C H 0.5330 0.8145 -0.2040 0.175 Uiso 1 1 calc R U .
C26 C 0.3888(10) 0.7799(11) 0.0123(6) 0.116(5) Uani 1 1 d . . .
H26A H 0.3753 0.7235 0.0315 0.173 Uiso 1 1 calc R U .
H26B H 0.3304 0.8098 0.0026 0.173 Uiso 1 1 calc R U .
H26C H 0.4253 0.8183 0.0374 0.173 Uiso 1 1 calc R U .
C27 C 0.5667(7) 0.5996(7) -0.1263(4) 0.053(2) Uani 1 1 d . . .
H27 H 0.5917 0.6149 -0.1645 0.064 Uiso 1 1 calc R U .
C28 C 0.4598(8) 0.3671(9) -0.1481(6) 0.086(4) Uani 1 1 d . . .
H28 H 0.4830 0.3080 -0.1497 0.103 Uiso 1 1 calc R U .
C29 C 0.5210(8) 0.4355(8) -0.1395(6) 0.088(4) Uani 1 1 d . . .
H29 H 0.5855 0.4228 -0.1371 0.106 Uiso 1 1 calc R U .
C30 C 0.4911(8) 0.5231(7) -0.1344(3) 0.053(2) Uani 1 1 d . . .
C31 C 0.3988(7) 0.5388(7) -0.1411(4) 0.057(3) Uani 1 1 d . . .
H31 H 0.3752 0.5977 -0.1387 0.068 Uiso 1 1 calc R U .
C32 C 0.3394(8) 0.4679(9) -0.1512(5) 0.072(3) Uani 1 1 d . . .
H32 H 0.2754 0.4805 -0.1565 0.087 Uiso 1 1 calc R U .
Cl1 Cl 0.5446(2) 0.0506(2) 0.14299(15) 0.0855(9) Uani 1 1 d D . .
O1 O 0.6216(10) 0.1075(11) 0.1594(8) 0.091(5) Uiso 0.5 1 d D . P
O2 O 0.4708(13) 0.1142(13) 0.1225(9) 0.115(7) Uiso 0.5 1 d D U P
O3 O 0.5705(19) -0.0113(16) 0.1002(9) 0.164(11) Uiso 0.5 1 d D U P
O4 O 0.5073(15) 0.0074(12) 0.1946(6) 0.099(5) Uiso 0.5 1 d D . P
O1A O 0.6236(10) 0.1051(11) 0.1224(7) 0.082(5) Uiso 0.5 1 d D . P
O2A O 0.4651(14) 0.1076(16) 0.1569(11) 0.157(10) Uiso 0.5 1 d D U P
O3A O 0.5194(13) -0.0086(10) 0.0962(6) 0.081(5) Uiso 0.5 1 d D U P
O4A O 0.5686(17) -0.0047(14) 0.1909(8) 0.136(8) Uiso 0.5 1 d D . P
Cl2 Cl 0.9668(2) 0.4105(2) 0.18762(14) 0.0800(9) Uani 1 1 d D . .
O5 O 0.9062(13) 0.3499(14) 0.2134(8) 0.120(7) Uiso 0.5 1 d D . P
O6 O 1.009(2) 0.4706(18) 0.2226(11) 0.207(13) Uiso 0.5 1 d D . P
O7 O 1.0359(16) 0.3632(18) 0.1538(12) 0.190(12) Uiso 0.5 1 d D . P
O8 O 0.9129(16) 0.4571(17) 0.1453(9) 0.159(9) Uiso 0.5 1 d D . P
O5A O 0.9142(13) 0.3626(14) 0.1442(7) 0.114(6) Uiso 0.5 1 d D . P
O6A O 0.9975(19) 0.4875(14) 0.1673(11) 0.181(10) Uiso 0.5 1 d D . P
O7A O 1.0448(15) 0.3512(17) 0.1981(12) 0.187(12) Uiso 0.5 1 d D . P
O8A O 0.9051(8) 0.4088(9) 0.2342(5) 0.097(6) Uiso 0.5 1 d D . P
O101 O 1.2281(8) 0.1194(9) 0.2295(5) 0.059(6) Uiso 0.25 1 d DR U P
C101 C 1.1827(8) 0.1666(9) 0.2767(5) 0.061(9) Uiso 0.25 1 d DR U P
H10D H 1.2010 0.1428 0.3141 0.073 Uiso 0.25 1 calc R U P
H10E H 1.1141 0.1674 0.2733 0.073 Uiso 0.25 1 calc R U P
C102 C 1.2286(8) 0.2616(9) 0.2636(5) 0.072(10) Uiso 0.25 1 d DR U P
H10F H 1.1788 0.3070 0.2620 0.086 Uiso 0.25 1 calc R U P
H10G H 1.2706 0.2776 0.2951 0.086 Uiso 0.25 1 calc R U P
C103 C 1.2683(8) 0.2635(9) 0.2236(5) 0.078(11) Uiso 0.25 1 d DR U P
H10H H 1.3350 0.2710 0.2324 0.093 Uiso 0.25 1 calc R U P
H10I H 1.2482 0.3159 0.2013 0.093 Uiso 0.25 1 calc R U P
C104 C 1.2583(8) 0.1960(9) 0.1947(5) 0.079(10) Uiso 0.25 1 d DR U P
H10J H 1.3178 0.1813 0.1759 0.095 Uiso 0.25 1 calc R U P
H10K H 1.2114 0.2075 0.1649 0.095 Uiso 0.25 1 calc R U P

loop_
_atom_site_aniso_label
_atom_site_aniso_U_11
_atom_site_aniso_U_22
_atom_site_aniso_U_33
_atom_site_aniso_U_23
_atom_site_aniso_U_13
_atom_site_aniso_U_12
Ag1 0.0594(4) 0.0771(5) 0.0541(4) -0.0009(4) 0.0159(4) 0.0016(5)
Ag2 0.0798(6) 0.0751(6) 0.0734(5) 0.0070(4) 0.0083(5) 0.0333(5)
N1 0.061(5) 0.057(6) 0.068(5) -0.002(4) 0.003(4) 0.004(5)
N2 0.058(5) 0.054(5) 0.058(4) -0.008(4) 0.007(5) 0.008(5)
N3 0.045(4) 0.071(6) 0.052(5) 0.000(4) -0.005(4) 0.000(4)
N4 0.035(4) 0.078(6) 0.045(4) -0.003(4) 0.006(3) 0.017(4)
N5 0.062(5) 0.057(6) 0.048(4) 0.002(4) 0.003(4) 0.005(4)
N6 0.048(5) 0.059(6) 0.053(4) 0.006(4) 0.015(3) 0.009(4)
N7 0.051(4) 0.054(5) 0.044(4) 0.000(4) 0.004(3) -0.005(4)
N8 0.084(7) 0.050(6) 0.059(5) 0.000(4) 0.002(4) 0.012(5)
N9 0.079(7) 0.043(5) 0.061(5) 0.000(4) 0.007(4) -0.008(5)
N10 0.066(6) 0.058(6) 0.073(6) 0.009(5) -0.017(5) -0.009(5)
C1 0.087(8) 0.049(6) 0.065(6) -0.009(5) -0.007(6) 0.012(7)
C2 0.119(11) 0.053(8) 0.082(8) -0.017(7) -0.008(7) 0.003(7)
C3 0.075(8) 0.061(8) 0.090(8) 0.008(7) -0.015(6) -0.011(7)
C4 0.139(12) 0.094(10) 0.065(7) -0.020(7) 0.000(7) 0.036(10)
C5 0.135(13) 0.078(11) 0.141(12) 0.029(10) 0.006(10) -0.051(10)
C6 0.046(6) 0.087(8) 0.062(6) 0.002(6) 0.004(5) -0.009(6)
C7 0.044(6) 0.138(12) 0.070(7) -0.008(7) 0.007(6) -0.006(8)
C8 0.061(7) 0.089(9) 0.059(6) 0.000(6) -0.001(5) -0.003(7)
C9 0.064(7) 0.098(9) 0.061(6) 0.002(6) 0.019(6) -0.001(7)
C10 0.064(7) 0.140(12) 0.063(7) 0.000(7) -0.009(6) -0.012(8)
C11 0.050(5) 0.059(6) 0.035(4) -0.010(4) 0.006(4) 0.011(5)
C12 0.049(5) 0.045(5) 0.046(5) -0.005(4) 0.001(4) 0.009(4)
C13 0.067(7) 0.053(6) 0.062(6) 0.002(5) -0.007(6) 0.010(6)
C14 0.062(7) 0.050(7) 0.075(7) -0.008(5) -0.006(5) 0.017(5)
C15 0.050(6) 0.074(8) 0.051(5) 0.003(5) -0.004(4) 0.003(6)
C16 0.041(5) 0.064(7) 0.058(6) -0.014(5) -0.008(4) 0.007(5)
C17 0.057(6) 0.064(7) 0.053(5) 0.002(5) 0.004(5) -0.005(6)
C18 0.041(6) 0.088(9) 0.084(8) -0.008(6) 0.005(5) -0.009(6)
C19 0.052(6) 0.073(8) 0.074(7) -0.006(6) 0.016(5) 0.003(6)
C20 0.079(8) 0.139(14) 0.079(8) 0.040(8) 0.017(7) 0.036(10)
C21 0.071(7) 0.123(11) 0.069(7) 0.012(7) 0.024(6) -0.004(8)
C22 0.069(8) 0.062(8) 0.094(8) 0.008(7) 0.000(6) -0.019(6)
C23 0.156(15) 0.057(8) 0.091(9) -0.009(7) -0.015(10) 0.011(10)
C24 0.089(9) 0.072(9) 0.091(8) -0.018(8) -0.025(7) 0.025(8)
C25 0.158(14) 0.067(10) 0.126(12) 0.031(9) 0.008(11) -0.017(10)
C26 0.117(11) 0.119(13) 0.111(10) -0.031(10) -0.001(9) 0.042(11)
C27 0.057(6) 0.047(6) 0.055(5) -0.002(5) 0.010(5) -0.017(5)
C28 0.058(7) 0.061(8) 0.140(12) -0.006(8) -0.011(8) 0.000(6)
C29 0.062(7) 0.054(8) 0.148(11) -0.018(8) -0.026(7) -0.001(6)
C30 0.061(6) 0.055(6) 0.042(4) -0.004(4) 0.009(5) -0.009(6)
C31 0.062(6) 0.048(7) 0.061(6) 0.004(5) -0.008(5) -0.007(5)
C32 0.050(6) 0.097(10) 0.070(7) 0.015(7) -0.016(5) -0.013(6)
Cl1 0.0763(18) 0.066(2) 0.115(2) -0.0143(19) -0.0113(18) -0.0109(16)
Cl2 0.0699(18) 0.077(2) 0.093(2) 0.0105(17) 0.0033(15) -0.0103(15)

loop_
_atom_type_symbol
_atom_type_description
_atom_type_scat_dispersion_real
_atom_type_scat_dispersion_imag
_atom_type_scat_source
C C 0.0033 0.0016 'International Tables Vol C Tables 4.2.6.8 and 6.1.1.4'
H H 0.0000 0.0000 'International Tables Vol C Tables 4.2.6.8 and 6.1.1.4'
N N 0.0061 0.0033 'International Tables Vol C Tables 4.2.6.8 and 6.1.1.4'
O O 0.0106 0.0060 'International Tables Vol C Tables 4.2.6.8 and 6.1.1.4'
Cl Cl 0.1484 0.1585 'International Tables Vol C Tables 4.2.6.8 and 6.1.1.4'
Ag Ag -0.8971 1.1015 'International Tables Vol C Tables 4.2.6.8 and 6.1.1.4'

loop_
_geom_angle_atom_site_label_1
_geom_angle_atom_site_label_2
_geom_angle_atom_site_label_3
_geom_angle
_geom_angle_site_symmetry_3
N3 Ag1 N6 158.4(3) .
N3 Ag1 N8 113.6(3) .
N6 Ag1 N8 83.0(3) .
N3 Ag1 N1 84.6(3) .
N6 Ag1 N1 105.4(3) .
N8 Ag1 N1 103.8(3) .
N5 Ag2 N10 177.7(3) 3
C3 N1 N2 103.4(8) .
C3 N1 Ag1 124.2(7) .
N2 N1 Ag1 114.1(6) .
C1 N2 N1 111.1(9) .
C1 N2 C11 130.1(9) .
N1 N2 C11 118.7(7) .
C8 N3 N4 105.5(8) .
C8 N3 Ag1 127.6(7) .
N4 N3 Ag1 126.4(6) .
N3 N4 C6 111.9(8) .
N3 N4 C11 120.7(7) .
C6 N4 C11 127.3(8) .
C14 N5 C15 116.8(9) .
C14 N5 Ag2 122.2(7) .
C15 N5 Ag2 121.0(7) .
C19 N6 N7 105.9(8) .
C19 N6 Ag1 127.3(7) .
N7 N6 Ag1 125.5(6) .
N6 N7 C17 112.3(8) .
N6 N7 C27 121.7(7) .
C17 N7 C27 125.5(7) .
C24 N8 N9 104.8(9) .
C24 N8 Ag1 128.1(8) .
N9 N8 Ag1 120.2(6) .
C22 N9 N8 111.1(9) .
C22 N9 C27 128.4(9) .
N8 N9 C27 120.5(8) .
C28 N10 C32 115.3(10) .
C28 N10 Ag2 122.0(8) 3_455
C32 N10 Ag2 122.2(7) 3_455
N2 C1 C2 108.1(10) .
N2 C1 C4 125.1(12) .
C2 C1 C4 126.8(11) .
C1 C2 C3 106.2(11) .
N1 C3 C2 111.2(11) .
N1 C3 C5 115.7(12) .
C2 C3 C5 133.1(13) .
C7 C6 N4 104.5(9) .
C7 C6 C9 132.2(10) .
N4 C6 C9 123.3(9) .
C6 C7 C8 108.7(10) .
N3 C8 C7 109.5(9) .
N3 C8 C10 121.4(10) .
C7 C8 C10 129.1(10) .
N4 C11 N2 111.2(8) .
N4 C11 C12 113.9(7) .
N2 C11 C12 110.8(7) .
C16 C12 C13 115.6(9) .
C16 C12 C11 122.1(8) .
C13 C12 C11 122.2(8) .
C14 C13 C12 117.2(10) .
N5 C14 C13 126.5(10) .
N5 C15 C16 121.8(9) .
C15 C16 C12 122.0(10) .
C18 C17 N7 106.0(8) .
C18 C17 C21 130.0(10) .
N7 C17 C21 123.9(9) .
C17 C18 C19 104.1(9) .
N6 C19 C18 111.6(10) .
N6 C19 C20 122.1(9) .
C18 C19 C20 126.3(10) .
N9 C22 C23 107.9(11) .
N9 C22 C25 121.9(12) .
C23 C22 C25 130.2(13) .
C22 C23 C24 104.9(12) .
N8 C24 C23 111.2(12) .
N8 C24 C26 117.5(13) .
C23 C24 C26 131.2(13) .
N7 C27 N9 112.9(8) .
N7 C27 C30 110.8(8) .
N9 C27 C30 110.4(8) .
N10 C28 C29 122.4(12) .
C28 C29 C30 121.6(11) .
C31 C30 C29 117.2(10) .
C31 C30 C27 123.9(9) .
C29 C30 C27 118.7(10) .
C30 C31 C32 119.4(11) .
N10 C32 C31 124.0(10) .
O3 Cl1 O4A 97.0(14) .
O3 Cl1 O1 112.0(12) .
O4A Cl1 O1 86.9(12) .
O3 Cl1 O2A 138.1(14) .
O4A Cl1 O2A 110.2(12) .
O1 Cl1 O2A 101.1(12) .
O3 Cl1 O1A 85.8(12) .
O4A Cl1 O1A 113.1(11) .
O1 Cl1 O1A 34.7(8) .
O2A Cl1 O1A 110.5(12) .
O3 Cl1 O3A 29.8(12) .
O4A Cl1 O3A 107.7(11) .
O1 Cl1 O3A 138.4(10) .
O2A Cl1 O3A 109.2(11) .
O1A Cl1 O3A 106.1(9) .
O3 Cl1 O4 113.3(12) .
O4A Cl1 O4 36.0(10) .
O1 Cl1 O4 108.3(10) .
O2A Cl1 O4 77.7(12) .
O1A Cl1 O4 142.2(10) .
O3A Cl1 O4 105.4(10) .
O3 Cl1 O2 111.6(12) .
O4A Cl1 O2 141.5(12) .
O1 Cl1 O2 104.5(10) .
O2A Cl1 O2 32.1(11) .
O1A Cl1 O2 94.8(11) .
O3A Cl1 O2 88.1(11) .
O4 Cl1 O2 106.6(10) .
O1A O1 Cl1 74.6(13) .
O2A O2 Cl1 71.2(16) .
O3A O3 Cl1 78.3(18) .
O4A O4 Cl1 69.9(14) .
O4A O4 O2A 115.9(19) .
Cl1 O4 O2A 50.8(8) .
O1 O1A Cl1 70.7(13) .
O2 O2A Cl1 76.7(17) .
O2 O2A O4 123(2) .
Cl1 O2A O4 51.5(8) .
O3 O3A Cl1 72.0(17) .
O4 O4A Cl1 74.1(14) .
O6A Cl2 O6 59.8(15) .
O6A Cl2 O5 158.5(15) .
O6 Cl2 O5 116.2(13) .
O6A Cl2 O8A 120.4(12) .
O6 Cl2 O8A 79.5(13) .
O5 Cl2 O8A 42.1(9) .
O6A Cl2 O8 60.4(14) .
O6 Cl2 O8 109.7(15) .
O5 Cl2 O8 106.4(12) .
O8A Cl2 O8 102.2(11) .
O6A Cl2 O7 89.9(16) .
O6 Cl2 O7 110.5(15) .
O5 Cl2 O7 110.3(14) .
O8A Cl2 O7 147.7(13) .
O8 Cl2 O7 102.8(13) .
O6A Cl2 O7A 109.7(14) .
O6 Cl2 O7A 87.6(16) .
O5 Cl2 O7A 90.5(14) .
O8A Cl2 O7A 109.9(12) .
O8 Cl2 O7A 145.9(14) .
O7 Cl2 O7A 43.1(14) .
O6A Cl2 O5A 110.2(13) .
O6 Cl2 O5A 168.0(15) .
O5 Cl2 O5A 70.4(11) .
O8A Cl2 O5A 102.3(9) .
O8 Cl2 O5A 58.4(12) .
O7 Cl2 O5A 74.3(13) .
O7A Cl2 O5A 102.6(12) .
O8A O5 Cl2 69.8(12) .
O8A O5 O5A 112.5(17) .
Cl2 O5 O5A 56.6(8) .
O6A O6 Cl2 58.7(11) .
O6A O6 O8A 98.4(16) .
Cl2 O6 O8A 51.5(9) .
O7A O7 Cl2 68.2(14) .
O7A O7 O5A 104(2) .
Cl2 O7 O5A 52.9(8) .
O5A O8 O6A 108.8(17) .
O5A O8 Cl2 61.4(10) .
O6A O8 Cl2 55.7(10) .
O8 O5A Cl2 60.2(10) .
O8 O5A O5 95.5(14) .
Cl2 O5A O5 53.0(8) .
O8 O5A O7 90.3(15) .
Cl2 O5A O7 52.7(9) .
O5 O5A O7 86.7(13) .
Cl2 O6A O6 61.5(12) .
Cl2 O6A O8 64.0(12) .
O6 O6A O8 114(2) .
O7 O7A Cl2 68.7(14) .
O5 O8A Cl2 68.1(11) .
O5 O8A O6 111.6(16) .
Cl2 O8A O6 49.0(8) .
C101 O101 C104 100.3 .
O101 C101 C102 95.7 .
C103 C102 C101 113.7 .
C103 C102 C104 35.4 .
C101 C102 C104 78.6 .
C102 C103 C104 113.2 .
C103 C104 O101 111.4 .
C103 C104 C102 31.4 .
O101 C104 C102 82.1 .

loop_
_geom_bond_atom_site_label_1
_geom_bond_atom_site_label_2
_geom_bond_distance
_geom_bond_site_symmetry_2
Ag1 N3 2.235(8) .
Ag1 N6 2.241(7) .
Ag1 N8 2.394(8) .
Ag1 N1 2.468(9) .
Ag2 N5 2.129(8) .
Ag2 N10 2.144(9) 3
N1 C3 1.341(14) .
N1 N2 1.386(11) .
N2 C1 1.324(12) .
N2 C11 1.458(12) .
N3 C8 1.294(12) .
N3 N4 1.353(10) .
N4 C6 1.378(11) .
N4 C11 1.455(11) .
N5 C14 1.299(12) .
N5 C15 1.322(13) .
N6 C19 1.280(13) .
N6 N7 1.348(10) .
N7 C17 1.368(12) .
N7 C27 1.431(12) .
N8 C24 1.326(15) .
N8 N9 1.381(11) .
N9 C22 1.326(14) .
N9 C27 1.437(13) .
N10 C28 1.324(13) .
N10 C32 1.347(15) .
N10 Ag2 2.144(9) 3_455
C1 C2 1.347(17) .
C1 C4 1.459(15) .
C2 C3 1.375(16) .
C3 C5 1.550(17) .
C6 C7 1.311(14) .
C6 C9 1.466(13) .
C7 C8 1.411(14) .
C8 C10 1.532(14) .
C11 C12 1.476(11) .
C12 C16 1.373(12) .
C12 C13 1.408(13) .
C13 C14 1.381(14) .
C15 C16 1.379(13) .
C17 C18 1.364(14) .
C17 C21 1.469(13) .
C18 C19 1.448(14) .
C19 C20 1.553(15) .
C22 C23 1.378(17) .
C22 C25 1.473(17) .
C23 C24 1.396(18) .
C24 C26 1.526(18) .
C27 C30 1.562(13) .
C28 C29 1.341(15) .
C29 C30 1.361(15) .
C30 C31 1.330(14) .
C31 C32 1.358(14) .
Cl1 O3 1.394(17) .
Cl1 O4A 1.418(16) .
Cl1 O1 1.423(14) .
Cl1 O2A 1.438(16) .
Cl1 O1A 1.453(13) .
Cl1 O3A 1.435(13) .
Cl1 O4 1.453(14) .
Cl1 O2 1.478(15) .
O1 O1A 0.86(2) .
O2 O2A 0.81(3) .
O3 O3A 0.73(3) .
O4 O4A 0.89(3) .
O4 O2A 1.81(3) .
Cl2 O6A 1.302(18) .
Cl2 O6 1.339(19) .
Cl2 O5 1.371(16) .
Cl2 O8A 1.387(11) .
Cl2 O8 1.417(17) .
Cl2 O7 1.430(18) .
Cl2 O7A 1.425(17) .
Cl2 O5A 1.435(15) .
O5 O8A 0.99(2) .
O5 O5A 1.62(3) .
O6 O6A 1.32(3) .
O6 O8A 1.74(3) .
O7 O7A 1.05(3) .
O7 O5A 1.73(3) .
O8 O5A 1.39(3) .
O8 O6A 1.37(3) .
O101 C101 1.4453 .
O101 C104 1.4496 .
C101 C102 1.5696 .
C102 C103 1.0834 .
C102 C104 1.9123 .
C103 C104 1.2059 .

loop_
_platon_squeeze_void_nr
_platon_squeeze_void_average_x
_platon_squeeze_void_average_y
_platon_squeeze_void_average_z
_platon_squeeze_void_volume
_platon_squeeze_void_count_electrons
_platon_squeeze_void_content
1 -0.035 0.250 0.000 284 81 ' '
2 -0.014 0.750 0.500 284 81 ' '
3 0.253 0.281 0.595 19 2 ' '
4 0.246 0.719 0.095 19 2 ' '
5 0.753 0.219 0.405 19 1 ' '
6 0.747 0.781 0.905 19 1 ' '
